data_7224841
loop_
_publ_author_name
'Morshedi, Mahbod'
'Willis, Anthony C.'
'White, Nicholas G.'

_publ_section_title
;
 Anion-templated 2D frameworks from hexahydroxytriphenylene
;
_journal_issue 23
_journal_name_full CrystEngComm
_journal_page_first 4281
_journal_paper_doi 10.1039/C6CE00297H
_journal_volume 18
_journal_year 2016
_chemical_absolute_configuration ad
_chemical_compound_source synthesized
_chemical_formula_moiety '2(C18 H12 O6), 2(C16 H36 N), 2Cl'
_chemical_formula_sum 'C68 H96 Cl2 N2 O12'
_chemical_formula_weight 1204.42
_chemical_name_systematic '[HHTP.TBA.Cl]n'
_space_group_IT_number 7
_symmetry_cell_setting monoclinic
_symmetry_space_group_name_Hall 'P -2yc'
_symmetry_space_group_name_H-M 'P 1 c 1'
_atom_sites_solution_hydrogens difmap
_atom_sites_solution_primary other
_audit_update_record
;
2016-02-03 deposited with the CCDC.
2016-03-28 downloaded from the CCDC.
;
_cell_angle_alpha 90
_cell_angle_beta 90.2091(12)
_cell_angle_gamma 90
_cell_formula_units_Z 2
_cell_length_a 11.18176(15)
_cell_length_b 15.2528(2)
_cell_length_c 19.3375(3)
_cell_measurement_reflns_used 21758
_cell_measurement_temperature 150
_cell_measurement_theta_max 72.1870
_cell_measurement_theta_min 2.8750
_cell_volume 3298.05(8)
_computing_cell_refinement 'CrysAlisPro, (Agilent, 2011)'
_computing_data_collection 'SuperNova, (Oxford Diffraction, 2010)'
_computing_data_reduction 'CrysAlisPro, (Agilent, 2011)'
_computing_publication_material 'CRYSTALS (Betteridge et al., 2003)'
_computing_structure_refinement 'CRYSTALS (Betteridge et al., 2003)'
_computing_structure_solution 'Superflip (Palatinus & Chapuis, 2007)'
_diffrn_ambient_temperature 150
_diffrn_measured_fraction_theta_full 0.998
_diffrn_measured_fraction_theta_max 0.998
_diffrn_measurement_device Area
_diffrn_measurement_device_type 'Oxford Diffraction SuperNova'
_diffrn_measurement_method \w
_diffrn_radiation_monochromator mirror
_diffrn_radiation_type 'Cu K\a'
_diffrn_radiation_wavelength 1.54184
_diffrn_reflns_av_R_equivalents 0.025
_diffrn_reflns_limit_h_max 13
_diffrn_reflns_limit_h_min -13
_diffrn_reflns_limit_k_max 18
_diffrn_reflns_limit_k_min -18
_diffrn_reflns_limit_l_max 23
_diffrn_reflns_limit_l_min -22
_diffrn_reflns_number 42683
_diffrn_reflns_theta_full 72.388
_diffrn_reflns_theta_max 72.388
_diffrn_reflns_theta_min 2.897
_diffrn_standards_number 0
_exptl_absorpt_coefficient_mu 1.371
_exptl_absorpt_correction_T_max 1.00
_exptl_absorpt_correction_T_min 0.94
_exptl_absorpt_correction_type multi-scan
_exptl_absorpt_process_details 'CrysAlisPro, (Agilent, 2011)'
_exptl_crystal_colour 'pale brown'
_exptl_crystal_density_diffrn 1.213
_exptl_crystal_density_method 'not measured'
_exptl_crystal_description block
_exptl_crystal_F_000 1296
_exptl_crystal_size_max 0.30
_exptl_crystal_size_mid 0.22
_exptl_crystal_size_min 0.11
_refine_diff_density_max 0.37
_refine_diff_density_min -0.25
_refine_ls_abs_structure_details 'Flack (1983), 4484 Friedel-pairs'
_refine_ls_abs_structure_Flack 0.011(10)
_refine_ls_extinction_method None
_refine_ls_goodness_of_fit_ref 0.9297
_refine_ls_hydrogen_treatment mixed
_refine_ls_matrix_type full
_refine_ls_number_parameters 830
_refine_ls_number_reflns 10972
_refine_ls_number_restraints 501
_refine_ls_R_factor_all 0.0416
_refine_ls_R_factor_gt 0.0403
_refine_ls_shift/su_max 0.0088541
_refine_ls_shift/su_mean 0.0003745
_refine_ls_structure_factor_coef Fsqd
_refine_ls_weighting_details
;
 Method, part 1, Chebychev polynomial, (Watkin, 1994, Prince, 1982) 
 [weight] = 1.0/[A~0~*T~0~(x)+A~1~*T~1~(x) ... +A~n-1~]*T~n-1~(x)] 
 where A~i~ are the Chebychev coefficients listed below and x= Fcalc/Fmax 
 Method = Robust Weighting (Prince, 1982) 
 W = [weight] * [1-(deltaF/6*sigmaF)^2^]^2^ 
 A~i~ are: 
 407. 684. 424. 180. 43.2 
;
_refine_ls_weighting_scheme calc
_refine_ls_wR_factor_all 0.1067
_refine_ls_wR_factor_gt 0.1055
_refine_ls_wR_factor_ref 0.1067
_reflns_limit_h_max 13
_reflns_limit_h_min -13
_reflns_limit_k_max 18
_reflns_limit_k_min 0
_reflns_limit_l_max 23
_reflns_limit_l_min -22
_reflns_number_gt 10612
_reflns_number_total 11012
_reflns_threshold_expression I>2.0\s(I)
_oxford_diffrn_Wilson_B_factor 2.89
_oxford_diffrn_Wilson_scale 0.34
_oxford_refine_ls_r_factor_ref 0.0416
_oxford_refine_ls_scale 1.758(7)
_oxford_reflns_number_all 10972
_oxford_reflns_threshold_expression_ref I>-3.0\s(I)
_cod_data_source_file c6ce00297h2.cif
_cod_data_source_block TBACl
_cod_depositor_comments
;
The following automatic conversions were performed:

'_atom_sites_solution_primary' value 'Other' changed to 'other'
according to
/usr/data/users/saulius/crontab/automatic-downloads/rss-feeds/RSC/lib/dictionaries/cif_core.dic
dictionary named 'cif_core.dic' version 2.4.2 from 2011-04-26.

Automatic conversion script
Id: cif_fix_values 4268 2015-11-12 08:31:59Z antanas 

 Adding full bibliography for 7224841--7224846.cif.
;
_cod_original_cell_volume 3298.05(4)
_cod_original_sg_symbol_H-M 'P 1 c 1 '
_cod_database_code 7224841

loop_
_symmetry_equiv_pos_as_xyz
x,y,z
x,-y,z+1/2

loop_
_atom_site_label
_atom_site_type_symbol
_atom_site_fract_x
_atom_site_fract_y
_atom_site_fract_z
_atom_site_U_iso_or_equiv
_atom_site_occupancy
_atom_site_adp_type
_atom_site_refinement_flags_posn
_atom_site_refinement_flags_adp
_atom_site_disorder_group
C1 C 0.50000(16) 0.28188(13) 0.50001(11) 0.0264 1.0000 Uani . . .
C2 C 0.47411(18) 0.27583(13) 0.57080(11) 0.0282 1.0000 Uani . . .
C3 C 0.35808(18) 0.27057(14) 0.59291(11) 0.0290 1.0000 Uani . . .
C4 C 0.26213(17) 0.27230(12) 0.54563(10) 0.0249 1.0000 Uani . . .
C5 C 0.28695(17) 0.28208(11) 0.47451(10) 0.0234 1.0000 Uani . . .
C6 C 0.40824(17) 0.28730(12) 0.45311(10) 0.0245 1.0000 Uani . . .
C7 C -0.00299(17) 0.23060(14) 0.66098(11) 0.0289 1.0000 Uani . . .
C8 C -0.09551(18) 0.22825(14) 0.61171(11) 0.0296 1.0000 Uani . . .
C9 C -0.07225(17) 0.24124(14) 0.54299(10) 0.0269 1.0000 Uani . . .
C10 C 0.04579(17) 0.25762(13) 0.51969(11) 0.0250 1.0000 Uani . . .
C11 C 0.13846(17) 0.25993(12) 0.56876(11) 0.0251 1.0000 Uani . . .
C12 C 0.11268(18) 0.24729(14) 0.63902(11) 0.0286 1.0000 Uani . . .
C13 C 0.00190(17) 0.27928(14) 0.32690(11) 0.0306 1.0000 Uani . . .
C14 C 0.12098(17) 0.29131(14) 0.30530(11) 0.0285 1.0000 Uani . . .
C15 C 0.21131(17) 0.29462(14) 0.35306(11) 0.0282 1.0000 Uani . . .
C16 C 0.18943(17) 0.28420(12) 0.42457(10) 0.0247 1.0000 Uani . . .
C17 C 0.07032(17) 0.27146(12) 0.44640(10) 0.0242 1.0000 Uani . . .
C18 C -0.02244(17) 0.27020(14) 0.39644(11) 0.0293 1.0000 Uani . . .
C51 C 0.00597(17) 0.22212(13) 0.00356(11) 0.0278 1.0000 Uani . . .
C52 C -0.02246(18) 0.21144(13) 0.07420(11) 0.0284 1.0000 Uani . . .
C53 C -0.13969(18) 0.21157(13) 0.09495(11) 0.0273 1.0000 Uani . . .
C54 C -0.23377(17) 0.22365(12) 0.04739(10) 0.0238 1.0000 Uani . . .
C55 C -0.20627(17) 0.23496(12) -0.02296(10) 0.0236 1.0000 Uani . . .
C56 C -0.08496(17) 0.23340(13) -0.04361(11) 0.0266 1.0000 Uani . . .
C57 C -0.50455(18) 0.22601(14) 0.16313(11) 0.0290 1.0000 Uani . . .
C58 C -0.59469(19) 0.23905(17) 0.11395(13) 0.0363 1.0000 Uani . . .
C59 C -0.56924(18) 0.24584(16) 0.04529(11) 0.0338 1.0000 Uani . . .
C60 C -0.45025(18) 0.24056(12) 0.02171(11) 0.0242 1.0000 Uani . . .
C61 C -0.35860(17) 0.22699(11) 0.07051(11) 0.0240 1.0000 Uani . . .
C62 C -0.38744(17) 0.21939(12) 0.14114(11) 0.0253 1.0000 Uani . . .
C63 C -0.48723(18) 0.27348(14) -0.17027(11) 0.0298 1.0000 Uani . . .
C64 C -0.36718(18) 0.27243(14) -0.19133(11) 0.0290 1.0000 Uani . . .
C65 C -0.27700(17) 0.25843(13) -0.14426(11) 0.0268 1.0000 Uani . . .
C66 C -0.30156(17) 0.24761(13) -0.07315(10) 0.0242 1.0000 Uani . . .
C67 C -0.42236(17) 0.25049(12) -0.05166(10) 0.0250 1.0000 Uani . . .
C68 C -0.51322(17) 0.26340(14) -0.10100(11) 0.0286 1.0000 Uani . . .
N100 N 0.4175(2) 0.01634(13) 0.38378(12) 0.0485 1.0000 Uani D U .
C101 C 0.5269(2) 0.06365(15) 0.41171(14) 0.0498 1.0000 Uani D U .
C102 C 0.6260(3) 0.00737(16) 0.44187(16) 0.0565 1.0000 Uani D U .
C103 C 0.7322(3) 0.06373(17) 0.46405(18) 0.0594 1.0000 Uani D U .
C104 C 0.8342(3) 0.0107(2) 0.4941(3) 0.0815 1.0000 Uani D U .
C111 C 0.3570(3) -0.03529(16) 0.44090(15) 0.0528 1.0000 Uani D U .
C112 C 0.3134(3) 0.02081(19) 0.50090(17) 0.0646 1.0000 Uani D U .
C113 C 0.2453(4) -0.0335(2) 0.5531(2) 0.0836 1.0000 Uani D U .
C114 C 0.1945(5) 0.0179(3) 0.6121(2) 0.1003 1.0000 Uani D U .
C121 C 0.3333(3) 0.08596(18) 0.35412(15) 0.0575 1.0000 Uani D U .
C122 C 0.2226(3) 0.0546(2) 0.3153(2) 0.0733 1.0000 Uani D U .
C123 C 0.1091(3) 0.0451(3) 0.3549(2) 0.0819 1.0000 Uani D U .
C124 C 0.0024(4) 0.0307(3) 0.3053(3) 0.1042 1.0000 Uani D U .
C131 C 0.4531(3) -0.04862(16) 0.32741(14) 0.0541 1.0000 Uani D U .
C132 C 0.5055(4) -0.00648(19) 0.26367(17) 0.0672 1.0000 Uani D U .
C133 C 0.5429(5) -0.0741(2) 0.21047(19) 0.0953 1.0000 Uani D U .
C134 C 0.5930(6) -0.0321(3) 0.1456(2) 0.1271 1.0000 Uani D U .
N150 N -0.1599(3) 0.50410(16) 0.64004(19) 0.0932 1.0000 Uani D U .
C151 C -0.2551(10) 0.5720(6) 0.6633(9) 0.1018 0.5000 Uani D U 1
C253 C -0.4726(8) 0.5656(4) 0.7013(5) 0.0901 0.5000 Uani D U 2
C154 C -0.5810(12) 0.5167(14) 0.7182(9) 0.1044 0.5000 Uani D U 1
C161 C -0.1135(4) 0.4444(2) 0.6982(2) 0.0901 1.0000 Uani D U .
C162 C -0.0529(5) 0.4916(2) 0.7586(2) 0.0979 1.0000 Uani D U .
C163 C -0.0108(5) 0.4260(2) 0.8122(3) 0.1127 1.0000 Uani D U .
C164 C 0.0615(6) 0.4669(3) 0.8698(3) 0.1252 1.0000 Uani D U .
C171 C -0.0574(4) 0.55806(19) 0.6131(2) 0.0871 1.0000 Uani D U .
C172 C 0.0496(4) 0.5073(2) 0.5854(2) 0.0968 1.0000 Uani D U .
C173 C 0.1506(5) 0.5684(2) 0.5645(3) 0.1101 1.0000 Uani D U .
C174 C 0.2571(6) 0.5202(3) 0.5344(3) 0.1205 1.0000 Uani D U .
C181 C -0.2279(11) 0.4427(5) 0.5935(5) 0.1035 0.5000 Uani D U 1
C282 C -0.2282(7) 0.4942(8) 0.5080(5) 0.1041 0.5000 Uani D U 2
Cl2 Cl 0.66458(7) 0.25841(4) 0.32938(4) 0.0409 1.0000 Uani . . .
Cl1 Cl 0.18113(7) 0.21416(4) 0.82995(4) 0.0419 1.0000 Uani . . .
O7 O -0.03547(13) 0.21748(12) 0.72799(9) 0.0392 1.0000 Uani . . .
O8 O -0.21056(14) 0.21218(12) 0.63175(9) 0.0384 1.0000 Uani . . .
O13 O -0.08218(13) 0.27721(12) 0.27533(9) 0.0393 1.0000 Uani . . .
O14 O 0.14592(13) 0.29912(12) 0.23660(8) 0.0387 1.0000 Uani . . .
O1 O 0.61897(14) 0.28317(11) 0.48361(8) 0.0338 1.0000 Uani . . .
O2 O 0.56482(14) 0.27383(13) 0.61812(9) 0.0403 1.0000 Uani . . .
O57 O -0.53975(13) 0.22203(11) 0.23066(9) 0.0359 1.0000 Uani . . .
O58 O -0.71059(15) 0.24596(17) 0.13482(10) 0.0543 1.0000 Uani . . .
O52 O 0.06429(13) 0.20252(12) 0.12317(9) 0.0383 1.0000 Uani . . .
O51 O 0.12485(13) 0.22136(11) -0.01254(8) 0.0359 1.0000 Uani . . .
O63 O -0.57150(13) 0.28394(11) -0.22119(9) 0.0387 1.0000 Uani . . .
O64 O -0.33750(14) 0.28463(12) -0.25930(8) 0.0383 1.0000 Uani . . .
C184 C -0.3108(10) 0.5046(5) 0.4051(4) 0.0894 0.5000 Uani D U 1
C182 C -0.2926(8) 0.4886(5) 0.5344(4) 0.0898 0.5000 Uani D U 1
C152 C -0.3581(8) 0.5401(6) 0.7107(5) 0.0964 0.5000 Uani D U 1
C251 C -0.2574(10) 0.5591(6) 0.6731(9) 0.0969 0.5000 Uani D U 2
C153 C -0.4728(8) 0.5277(6) 0.6701(5) 0.1009 0.5000 Uani D U 1
C254 C -0.5730(14) 0.5152(15) 0.7367(12) 0.1219 0.5000 Uani D U 2
C281 C -0.1898(10) 0.4473(6) 0.5752(5) 0.0970 0.5000 Uani D U 2
C183 C -0.2344(9) 0.4736(7) 0.4660(5) 0.1071 0.5000 Uani D U 1
C284 C -0.4052(9) 0.5109(5) 0.4260(4) 0.0835 0.5000 Uani D U 2
C283 C -0.3665(6) 0.5054(5) 0.5014(4) 0.0777 0.5000 Uani D U 2
C252 C -0.3665(8) 0.5035(4) 0.6889(5) 0.0907 0.5000 Uani D U 2
H31 H 0.3429 0.2661 0.6401 0.0365 1.0000 Uiso . . .
H61 H 0.4267 0.2964 0.4066 0.0296 1.0000 Uiso . . .
H91 H -0.1352 0.2403 0.5128 0.0331 1.0000 Uiso . . .
H121 H 0.1743 0.2500 0.6723 0.0349 1.0000 Uiso . . .
H151 H 0.2883 0.3030 0.3376 0.0355 1.0000 Uiso . . .
H181 H -0.1022 0.2624 0.4086 0.0347 1.0000 Uiso . . .
H531 H -0.1560 0.2057 0.1433 0.0344 1.0000 Uiso . . .
H561 H -0.0627 0.2408 -0.0904 0.0343 1.0000 Uiso . . .
H591 H -0.6313 0.2550 0.0118 0.0421 1.0000 Uiso . . .
H621 H -0.3281 0.2080 0.1733 0.0316 1.0000 Uiso . . .
H651 H -0.1959 0.2581 -0.1594 0.0347 1.0000 Uiso . . .
H681 H -0.5904 0.2677 -0.0869 0.0347 1.0000 Uiso . . .
H1012 H 0.5606 0.0987 0.3733 0.0617 1.0000 Uiso . . .
H1011 H 0.4990 0.1032 0.4495 0.0615 1.0000 Uiso . . .
H1021 H 0.6530 -0.0338 0.4054 0.0706 1.0000 Uiso . . .
H1022 H 0.5980 -0.0245 0.4824 0.0692 1.0000 Uiso . . .
H1032 H 0.7581 0.0987 0.4252 0.0722 1.0000 Uiso . . .
H1031 H 0.7023 0.1040 0.5008 0.0726 1.0000 Uiso . . .
H1043 H 0.9012 0.0493 0.5071 0.1260 1.0000 Uiso . . .
H1042 H 0.8595 -0.0304 0.4594 0.1255 1.0000 Uiso . . .
H1041 H 0.8101 -0.0204 0.5331 0.1262 1.0000 Uiso . . .
H1111 H 0.2879 -0.0649 0.4206 0.0656 1.0000 Uiso . . .
H1112 H 0.4144 -0.0774 0.4567 0.0649 1.0000 Uiso . . .
H1122 H 0.2539 0.0636 0.4833 0.0799 1.0000 Uiso . . .
H1121 H 0.3836 0.0522 0.5242 0.0799 1.0000 Uiso . . .
H1132 H 0.1772 -0.0661 0.5284 0.1053 1.0000 Uiso . . .
H1131 H 0.2980 -0.0771 0.5704 0.1040 1.0000 Uiso . . .
H1141 H 0.1649 -0.0190 0.6479 0.1534 1.0000 Uiso . . .
H1142 H 0.1308 0.0547 0.5952 0.1540 1.0000 Uiso . . .
H1143 H 0.2582 0.0563 0.6326 0.1545 1.0000 Uiso . . .
H1212 H 0.3826 0.1193 0.3213 0.0696 1.0000 Uiso . . .
H1211 H 0.3095 0.1224 0.3924 0.0688 1.0000 Uiso . . .
H1222 H 0.2393 -0.0027 0.2932 0.0869 1.0000 Uiso . . .
H1221 H 0.2030 0.1022 0.2796 0.0879 1.0000 Uiso . . .
H1231 H 0.1194 -0.0105 0.3848 0.1007 1.0000 Uiso . . .
H1232 H 0.0979 0.0971 0.3852 0.0999 1.0000 Uiso . . .
H1243 H -0.0714 0.0110 0.3288 0.1575 1.0000 Uiso . . .
H1242 H 0.0250 -0.0081 0.2695 0.1578 1.0000 Uiso . . .
H1241 H -0.0124 0.0869 0.2827 0.1584 1.0000 Uiso . . .
H1312 H 0.3819 -0.0787 0.3119 0.0681 1.0000 Uiso . . .
H1311 H 0.5107 -0.0927 0.3457 0.0670 1.0000 Uiso . . .
H1321 H 0.4442 0.0326 0.2428 0.0839 1.0000 Uiso . . .
H1322 H 0.5770 0.0291 0.2780 0.0849 1.0000 Uiso . . .
H1332 H 0.4693 -0.1073 0.1992 0.1137 1.0000 Uiso . . .
H1331 H 0.6059 -0.1145 0.2299 0.1134 1.0000 Uiso . . .
H1341 H 0.6053 -0.0770 0.1103 0.1859 1.0000 Uiso . . .
H1343 H 0.5381 0.0123 0.1290 0.1853 1.0000 Uiso . . .
H1342 H 0.6685 -0.0067 0.1586 0.1861 1.0000 Uiso . . .
H1511 H -0.2887 0.5975 0.6222 0.1250 0.5000 Uiso . . 1
H1512 H -0.2097 0.6177 0.6891 0.1250 0.5000 Uiso . . 1
H2532 H -0.5019 0.5876 0.6569 0.1101 0.5000 Uiso . . 2
H2531 H -0.4490 0.6110 0.7306 0.1101 0.5000 Uiso . . 2
H1541 H -0.6499 0.5046 0.6887 0.1559 0.5000 Uiso . . 1
H1543 H -0.5896 0.5730 0.7403 0.1563 0.5000 Uiso . . 1
H1542 H -0.5631 0.4706 0.7475 0.1559 0.5000 Uiso . . 1
H1611 H -0.0519 0.4064 0.6756 0.1116 1.0000 Uiso . . .
H1612 H -0.1801 0.4086 0.7136 0.1114 1.0000 Uiso . . .
H1621 H 0.0186 0.5227 0.7420 0.1326 1.0000 Uiso . . .
H1622 H -0.1106 0.5340 0.7770 0.1320 1.0000 Uiso . . .
H1632 H 0.0362 0.3820 0.7885 0.1366 1.0000 Uiso . . .
H1631 H -0.0836 0.3978 0.8338 0.1367 1.0000 Uiso . . .
H1643 H 0.0942 0.4218 0.8995 0.1899 1.0000 Uiso . . .
H1642 H 0.1258 0.5002 0.8495 0.1900 1.0000 Uiso . . .
H1641 H 0.0110 0.5051 0.8966 0.1899 1.0000 Uiso . . .
H1711 H -0.0890 0.5968 0.5773 0.1043 1.0000 Uiso . . .
H1712 H -0.0281 0.5934 0.6513 0.1044 1.0000 Uiso . . .
H1722 H 0.0261 0.4746 0.5435 0.1145 1.0000 Uiso . . .
H1721 H 0.0778 0.4640 0.6206 0.1145 1.0000 Uiso . . .
H1732 H 0.1199 0.6071 0.5279 0.1303 1.0000 Uiso . . .
H1731 H 0.1782 0.6036 0.6047 0.1307 1.0000 Uiso . . .
H1741 H 0.3244 0.5623 0.5216 0.1726 1.0000 Uiso . . .
H1742 H 0.2338 0.4898 0.4940 0.1721 1.0000 Uiso . . .
H1743 H 0.2878 0.4785 0.5696 0.1718 1.0000 Uiso . . .
H1812 H -0.1752 0.4005 0.5753 0.1249 0.5000 Uiso . . 1
H1811 H -0.2907 0.4119 0.6233 0.1249 0.5000 Uiso . . 1
H2822 H -0.2037 0.4588 0.4715 0.1292 0.5000 Uiso . . 2
H2821 H -0.1905 0.5517 0.5076 0.1286 0.5000 Uiso . . 2
H1841 H -0.2637 0.5360 0.3730 0.1412 0.5000 Uiso . . 1
H1843 H -0.3745 0.5440 0.4226 0.1410 0.5000 Uiso . . 1
H1842 H -0.3480 0.4567 0.3845 0.1410 0.5000 Uiso . . 1
H1821 H -0.2896 0.5549 0.5446 0.1112 0.5000 Uiso . . 1
H1822 H -0.3756 0.4690 0.5325 0.1115 0.5000 Uiso . . 1
H1522 H -0.3728 0.5781 0.7453 0.1201 0.5000 Uiso . . 1
H1521 H -0.3316 0.4813 0.7279 0.1201 0.5000 Uiso . . 1
H2511 H -0.2843 0.6021 0.6380 0.1153 0.5000 Uiso . . 2
H2512 H -0.2306 0.5874 0.7128 0.1149 0.5000 Uiso . . 2
H1532 H -0.4813 0.5783 0.6372 0.1170 0.5000 Uiso . . 1
H1531 H -0.4655 0.4743 0.6378 0.1173 0.5000 Uiso . . 1
H2541 H -0.6301 0.5565 0.7575 0.1661 0.5000 Uiso . . 2
H2543 H -0.6183 0.4790 0.7037 0.1658 0.5000 Uiso . . 2
H2542 H -0.5422 0.4775 0.7721 0.1660 0.5000 Uiso . . 2
H2811 H -0.1217 0.4113 0.5668 0.1171 0.5000 Uiso . . 2
H2812 H -0.2578 0.4080 0.5897 0.1174 0.5000 Uiso . . 2
H1832 H -0.1582 0.5079 0.4679 0.1292 0.5000 Uiso . . 1
H1831 H -0.2181 0.4129 0.4625 0.1288 0.5000 Uiso . . 1
H2841 H -0.4819 0.5365 0.4233 0.1300 0.5000 Uiso . . 2
H2843 H -0.3505 0.5435 0.3999 0.1300 0.5000 Uiso . . 2
H2842 H -0.4074 0.4514 0.4080 0.1298 0.5000 Uiso . . 2
H2831 H -0.3929 0.5591 0.5257 0.1029 0.5000 Uiso . . 2
H2832 H -0.4044 0.4540 0.5230 0.1033 0.5000 Uiso . . 2
H2522 H -0.3827 0.4606 0.6514 0.1130 0.5000 Uiso . . 2
H2521 H -0.3495 0.4693 0.7315 0.1132 0.5000 Uiso . . 2
H11 H 0.6320 0.2710 0.4424 0.0517 1.0000 Uiso . . .
H571 H -0.4852 0.2346 0.2583 0.0541 1.0000 Uiso . . .
H81 H -0.2166 0.2215 0.6738 0.0583 1.0000 Uiso . . .
H521 H 0.1329 0.1993 0.1057 0.0578 1.0000 Uiso . . .
H511 H 0.1317 0.2270 -0.0544 0.0549 1.0000 Uiso . . .
H71 H 0.0255 0.2176 0.7504 0.0591 1.0000 Uiso . . .
H131 H -0.1490 0.2598 0.2895 0.0581 1.0000 Uiso . . .
H141 H 0.0920 0.2791 0.2122 0.0592 1.0000 Uiso . . .
H631 H -0.6401 0.2709 -0.2083 0.0595 1.0000 Uiso . . .
H21 H 0.6285 0.2598 0.5982 0.0606 1.0000 Uiso . . .
H581 H -0.7082 0.2546 0.1767 0.0812 1.0000 Uiso . . .
H641 H -0.3987 0.2767 -0.2844 0.0590 1.0000 Uiso . . .

loop_
_atom_site_aniso_label
_atom_site_aniso_U_11
_atom_site_aniso_U_22
_atom_site_aniso_U_33
_atom_site_aniso_U_23
_atom_site_aniso_U_13
_atom_site_aniso_U_12
C1 0.0170(8) 0.0394(10) 0.0226(10) -0.0009(7) 0.0017(7) 0.0012(6)
C2 0.0198(9) 0.0444(10) 0.0204(9) -0.0005(7) -0.0042(7) 0.0015(7)
C3 0.0220(9) 0.0466(11) 0.0185(9) 0.0006(7) -0.0012(7) 0.0030(7)
C4 0.0198(9) 0.0342(9) 0.0206(9) -0.0004(6) 0.0009(7) 0.0025(6)
C5 0.0177(8) 0.0312(8) 0.0212(9) -0.0014(6) -0.0015(7) 0.0029(6)
C6 0.0187(8) 0.0368(9) 0.0179(8) -0.0003(7) 0.0003(6) 0.0026(7)
C7 0.0215(9) 0.0471(11) 0.0182(9) 0.0007(7) 0.0002(7) 0.0040(7)
C8 0.0177(9) 0.0475(11) 0.0237(10) -0.0016(8) 0.0024(7) 0.0024(7)
C9 0.0170(8) 0.0454(10) 0.0183(10) -0.0019(7) -0.0007(7) 0.0018(7)
C10 0.0185(8) 0.0368(9) 0.0196(10) -0.0014(7) 0.0007(7) 0.0022(7)
C11 0.0195(8) 0.0348(9) 0.0209(9) -0.0002(7) 0.0007(7) 0.0027(7)
C12 0.0184(8) 0.0474(10) 0.0199(9) -0.0009(7) -0.0005(7) 0.0029(7)
C13 0.0188(9) 0.0537(12) 0.0193(10) -0.0031(7) -0.0044(7) 0.0039(7)
C14 0.0206(9) 0.0480(11) 0.0169(9) 0.0013(7) 0.0013(7) 0.0050(7)
C15 0.0186(8) 0.0458(10) 0.0203(10) 0.0004(7) 0.0009(7) 0.0020(7)
C16 0.0192(8) 0.0347(9) 0.0201(9) -0.0009(7) 0.0006(7) 0.0051(6)
C17 0.0186(8) 0.0363(9) 0.0177(9) -0.0009(6) 0.0000(7) 0.0039(6)
C18 0.0190(8) 0.0474(11) 0.0214(10) -0.0008(7) 0.0006(7) 0.0039(7)
C51 0.0171(8) 0.0426(10) 0.0237(10) -0.0026(7) 0.0038(7) 0.0003(7)
C52 0.0197(8) 0.0446(10) 0.0209(9) -0.0001(7) -0.0032(7) -0.0009(7)
C53 0.0215(9) 0.0398(10) 0.0206(9) 0.0013(7) 0.0009(7) -0.0003(7)
C54 0.0187(9) 0.0305(9) 0.0221(9) 0.0006(6) -0.0004(7) -0.0022(6)
C55 0.0175(8) 0.0317(9) 0.0214(9) -0.0029(6) 0.0004(7) -0.0011(6)
C56 0.0178(8) 0.0422(10) 0.0197(9) 0.0000(7) 0.0002(7) -0.0001(7)
C57 0.0212(9) 0.0446(10) 0.0212(10) -0.0025(7) 0.0021(7) -0.0037(7)
C58 0.0159(9) 0.0638(14) 0.0291(12) -0.0104(9) 0.0027(8) -0.0018(8)
C59 0.0172(9) 0.0616(13) 0.0226(11) -0.0073(9) -0.0011(8) 0.0031(8)
C60 0.0185(8) 0.0335(9) 0.0204(9) -0.0034(7) -0.0003(7) 0.0000(6)
C61 0.0191(8) 0.0297(8) 0.0232(9) 0.0005(6) 0.0012(7) -0.0016(6)
C62 0.0171(8) 0.0358(9) 0.0232(9) 0.0012(7) 0.0002(7) -0.0021(7)
C63 0.0205(9) 0.0474(11) 0.0216(10) -0.0026(7) -0.0053(7) 0.0027(7)
C64 0.0238(9) 0.0454(11) 0.0178(9) -0.0031(7) -0.0010(7) -0.0020(7)
C65 0.0180(8) 0.0413(10) 0.0212(10) -0.0020(7) -0.0003(7) -0.0019(7)
C66 0.0190(8) 0.0318(8) 0.0217(9) 0.0000(6) -0.0010(7) -0.0010(7)
C67 0.0181(8) 0.0362(9) 0.0207(9) -0.0023(7) -0.0010(7) 0.0003(7)
C68 0.0185(8) 0.0464(10) 0.0208(9) -0.0038(7) -0.0013(7) 0.0030(7)
N100 0.0630(12) 0.0393(9) 0.0432(11) -0.0039(7) 0.0138(9) -0.0029(8)
C101 0.0619(13) 0.0389(11) 0.0486(14) -0.0009(9) 0.0116(10) -0.0030(9)
C102 0.0685(15) 0.0393(11) 0.0617(18) -0.0018(10) 0.0045(13) -0.0020(10)
C103 0.0618(14) 0.0426(12) 0.0738(19) 0.0048(11) 0.0053(13) -0.0004(10)
C104 0.076(2) 0.0498(16) 0.119(3) 0.0022(17) -0.014(2) 0.0061(14)
C111 0.0656(15) 0.0414(11) 0.0515(14) -0.0043(9) 0.0159(12) -0.0099(10)
C112 0.090(2) 0.0558(15) 0.0487(15) -0.0046(11) 0.0232(15) -0.0105(14)
C113 0.123(3) 0.0523(16) 0.076(2) 0.0012(14) 0.051(2) -0.0039(17)
C114 0.152(4) 0.077(2) 0.072(3) -0.0023(17) 0.062(3) -0.009(2)
C121 0.0719(15) 0.0522(13) 0.0485(14) -0.0044(10) 0.0095(11) 0.0074(11)
C122 0.0799(17) 0.0704(19) 0.070(2) -0.0185(15) 0.0001(13) 0.0097(15)
C123 0.0756(18) 0.080(2) 0.090(3) -0.020(2) 0.0032(16) 0.0097(17)
C124 0.069(2) 0.094(3) 0.149(5) -0.022(3) -0.015(2) 0.004(2)
C131 0.0755(18) 0.0429(12) 0.0441(13) -0.0070(9) 0.0102(12) 0.0028(11)
C132 0.094(2) 0.0560(15) 0.0516(16) -0.0020(11) 0.0271(16) 0.0129(15)
C133 0.169(4) 0.0644(18) 0.0533(19) 0.0018(13) 0.041(2) 0.038(2)
C134 0.214(6) 0.095(3) 0.073(3) 0.017(2) 0.077(4) 0.066(4)
N150 0.1196(19) 0.0445(12) 0.115(2) 0.0084(12) -0.0629(15) 0.0029(12)
C151 0.141(3) 0.053(3) 0.111(6) 0.033(3) -0.045(3) 0.023(2)
C253 0.142(3) 0.044(3) 0.084(5) -0.010(3) -0.044(3) 0.025(2)
C154 0.135(3) 0.076(6) 0.102(8) 0.000(5) -0.044(4) 0.024(3)
C161 0.105(3) 0.0466(15) 0.118(3) 0.0191(15) -0.057(2) -0.0022(16)
C162 0.137(4) 0.0545(17) 0.102(3) 0.0202(16) -0.056(3) -0.006(2)
C163 0.152(4) 0.0587(19) 0.127(4) 0.030(2) -0.076(3) -0.015(2)
C164 0.181(5) 0.078(3) 0.116(4) 0.034(2) -0.083(4) -0.022(3)
C171 0.144(2) 0.0434(14) 0.074(2) 0.0011(12) -0.0486(17) 0.0021(13)
C172 0.148(3) 0.0417(15) 0.100(3) -0.0069(15) -0.050(2) 0.0058(15)
C173 0.181(4) 0.0560(19) 0.093(3) -0.0028(18) -0.010(3) -0.0003(19)
C174 0.170(4) 0.075(3) 0.116(4) 0.004(2) -0.024(3) 0.013(3)
C181 0.129(7) 0.067(4) 0.114(4) 0.007(2) -0.067(4) -0.010(3)
C282 0.084(3) 0.138(7) 0.091(3) 0.002(3) -0.002(4) 0.029(5)
Cl2 0.0224(2) 0.0774(3) 0.0228(2) 0.0026(2) -0.00022(16) -0.0043(2)
Cl1 0.0253(2) 0.0752(3) 0.0253(2) 0.0049(2) -0.00114(18) 0.0029(2)
O7 0.0215(7) 0.0764(10) 0.0196(7) 0.0058(6) 0.0027(6) 0.0016(6)
O8 0.0187(7) 0.0756(11) 0.0208(7) 0.0036(6) 0.0018(5) -0.0035(6)
O13 0.0183(7) 0.0812(11) 0.0183(7) 0.0014(6) -0.0019(5) 0.0005(6)
O14 0.0202(6) 0.0786(11) 0.0172(7) -0.0001(6) -0.0009(5) 0.0012(6)
O1 0.0162(6) 0.0641(9) 0.0211(7) -0.0005(6) 0.0005(5) 0.0021(6)
O2 0.0182(7) 0.0836(12) 0.0190(7) -0.0002(7) -0.0028(5) 0.0043(7)
O57 0.0208(7) 0.0660(9) 0.0209(7) -0.0015(6) 0.0040(6) -0.0066(6)
O58 0.0164(7) 0.1234(17) 0.0232(9) -0.0146(9) 0.0018(6) 0.0013(8)
O52 0.0163(6) 0.0751(10) 0.0235(7) 0.0002(6) -0.0007(5) 0.0021(6)
O51 0.0154(6) 0.0683(10) 0.0240(8) -0.0006(6) 0.0000(5) 0.0007(6)
O63 0.0226(7) 0.0731(10) 0.0204(7) 0.0020(6) -0.0033(6) 0.0038(6)
O64 0.0240(7) 0.0732(11) 0.0176(7) 0.0007(6) -0.0019(5) -0.0037(6)
C184 0.126(6) 0.060(4) 0.082(3) -0.007(3) -0.008(3) 0.002(4)
C182 0.107(5) 0.072(4) 0.091(3) -0.001(3) -0.043(3) -0.001(4)
C152 0.138(3) 0.057(4) 0.094(5) 0.012(3) -0.051(2) 0.015(3)
C251 0.137(3) 0.048(3) 0.105(5) 0.031(3) -0.050(3) 0.017(2)
C153 0.136(3) 0.069(4) 0.098(5) -0.003(4) -0.048(3) 0.016(4)
C254 0.144(5) 0.093(7) 0.129(10) 0.017(8) -0.025(6) 0.029(4)
C281 0.088(5) 0.089(5) 0.114(4) -0.007(3) -0.048(4) -0.006(3)
C183 0.122(5) 0.091(5) 0.108(3) 0.002(4) -0.019(4) 0.019(5)
C284 0.116(5) 0.061(3) 0.074(4) -0.003(3) -0.023(4) -0.004(4)
C283 0.091(3) 0.065(3) 0.078(3) -0.002(3) -0.022(3) 0.018(3)
C252 0.134(3) 0.044(3) 0.094(5) -0.007(3) -0.042(3) 0.016(2)

loop_
_atom_type_symbol
_atom_type_scat_dispersion_real
_atom_type_scat_dispersion_imag
_atom_type_scat_Cromer_Mann_a1
_atom_type_scat_Cromer_Mann_b1
_atom_type_scat_Cromer_Mann_a2
_atom_type_scat_Cromer_Mann_b2
_atom_type_scat_Cromer_Mann_a3
_atom_type_scat_Cromer_Mann_b3
_atom_type_scat_Cromer_Mann_a4
_atom_type_scat_Cromer_Mann_b4
_atom_type_scat_Cromer_Mann_c
_atom_type_scat_source
C 0.0181 0.0091 2.3100 20.8439 1.0200 10.2075 1.5886 0.5687 0.8650 51.6512 0.2156 'International Tables Vol C 4.2.6.8 and 6.1.1.4'
H 0.0000 0.0000 0.4930 10.5109 0.3229 26.1257 0.1402 3.1424 0.0408 57.7998 0.0030 'International Tables Vol C 4.2.6.8 and 6.1.1.4'
N 0.0311 0.0180 12.2126 0.0057 3.1322 9.8933 2.0125 28.9975 1.1663 0.5826 -11.5290 'International Tables Vol C 4.2.6.8 and 6.1.1.4'
O 0.0492 0.0322 3.0485 13.2771 2.2868 5.7011 1.5463 0.3239 0.8670 32.9089 0.2508 'International Tables Vol C 4.2.6.8 and 6.1.1.4'
Cl 0.3639 0.7018 11.4604 0.0104 7.1964 1.1662 6.2556 18.5194 1.6455 47.7784 -9.5574 'International Tables Vol C 4.2.6.8 and 6.1.1.4'

loop_
_geom_angle_atom_site_label_1
_geom_angle_atom_site_label_2
_geom_angle_atom_site_label_3
_geom_angle
_geom_angle_publ_flag
C2 C1 C6 119.56(16) yes
C2 C1 O1 115.53(17) yes
C6 C1 O1 124.90(17) yes
C1 C2 C3 120.49(18) yes
C1 C2 O2 120.03(17) yes
C3 C2 O2 119.48(18) yes
C2 C3 C4 121.12(18) yes
C2 C3 H31 119.1 no
C4 C3 H31 119.8 no
C3 C4 C5 118.86(17) yes
C3 C4 C11 121.10(17) yes
C5 C4 C11 119.97(17) yes
C4 C5 C6 118.72(17) yes
C4 C5 C16 119.97(16) yes
C6 C5 C16 121.28(17) yes
C5 C6 C1 121.14(17) yes
C5 C6 H61 120.2 no
C1 C6 H61 118.6 no
C8 C7 C12 118.86(18) yes
C8 C7 O7 116.32(17) yes
C12 C7 O7 124.81(18) yes
C7 C8 C9 120.84(17) yes
C7 C8 O8 120.27(18) yes
C9 C8 O8 118.89(18) yes
C8 C9 C10 120.93(17) yes
C8 C9 H91 118.0 no
C10 C9 H91 121.1 no
C9 C10 C11 118.38(17) yes
C9 C10 C17 120.81(18) yes
C11 C10 C17 120.80(17) yes
C4 C11 C10 119.44(17) yes
C4 C11 C12 120.67(18) yes
C10 C11 C12 119.84(17) yes
C11 C12 C7 121.13(19) yes
C11 C12 H121 120.2 no
C7 C12 H121 118.7 no
C14 C13 C18 119.47(18) yes
C14 C13 O13 115.75(18) yes
C18 C13 O13 124.78(17) yes
C13 C14 C15 120.08(17) yes
C13 C14 O14 119.81(18) yes
C15 C14 O14 120.11(17) yes
C14 C15 C16 121.76(17) yes
C14 C15 H151 118.3 no
C16 C15 H151 119.9 no
C5 C16 C15 121.32(16) yes
C5 C16 C17 120.28(17) yes
C15 C16 C17 118.33(18) yes
C10 C17 C16 119.40(18) yes
C10 C17 C18 121.40(17) yes
C16 C17 C18 119.18(17) yes
C17 C18 C13 121.15(17) yes
C17 C18 H181 122.0 no
C13 C18 H181 116.8 no
C52 C51 C56 119.18(16) yes
C52 C51 O51 116.21(17) yes
C56 C51 O51 124.60(17) yes
C51 C52 C53 120.06(18) yes
C51 C52 O52 121.49(17) yes
C53 C52 O52 118.44(18) yes
C52 C53 C54 121.46(18) yes
C52 C53 H531 118.1 no
C54 C53 H531 120.4 no
C53 C54 C55 118.87(16) yes
C53 C54 C61 120.99(17) yes
C55 C54 C61 120.12(17) yes
C54 C55 C56 118.94(17) yes
C54 C55 C66 120.04(16) yes
C56 C55 C66 121.03(17) yes
C55 C56 C51 121.48(17) yes
C55 C56 H561 121.6 no
C51 C56 H561 116.9 no
C58 C57 C62 118.88(18) yes
C58 C57 O57 116.56(17) yes
C62 C57 O57 124.56(18) yes
C57 C58 C59 121.41(18) yes
C57 C58 O58 119.6(2) yes
C59 C58 O58 119.0(2) yes
C58 C59 C60 120.74(19) yes
C58 C59 H591 121.1 no
C60 C59 H591 118.2 no
C59 C60 C61 118.53(18) yes
C59 C60 C67 120.85(18) yes
C61 C60 C67 120.61(16) yes
C54 C61 C60 119.48(17) yes
C54 C61 C62 120.90(17) yes
C60 C61 C62 119.59(16) yes
C61 C62 C57 120.84(18) yes
C61 C62 H621 120.1 no
C57 C62 H621 119.0 no
C64 C63 C68 119.02(18) yes
C64 C63 O63 116.65(18) yes
C68 C63 O63 124.33(17) yes
C63 C64 C65 120.67(18) yes
C63 C64 O64 120.80(18) yes
C65 C64 O64 118.53(17) yes
C64 C65 C66 121.24(17) yes
C64 C65 H651 119.7 no
C66 C65 H651 119.1 no
C55 C66 C65 121.43(16) yes
C55 C66 C67 120.45(17) yes
C65 C66 C67 118.11(17) yes
C60 C67 C66 119.27(17) yes
C60 C67 C68 121.15(16) yes
C66 C67 C68 119.57(17) yes
C67 C68 C63 121.35(17) yes
C67 C68 H681 119.4 no
C63 C68 H681 119.2 no
C101 N100 C111 110.4(2) yes
C101 N100 C121 107.31(19) yes
C111 N100 C121 111.0(2) yes
C101 N100 C131 110.5(2) yes
C111 N100 C131 107.52(18) yes
C121 N100 C131 110.2(2) yes
N100 C101 C102 117.05(19) yes
N100 C101 H1012 107.3 no
C102 C101 H1012 108.3 no
N100 C101 H1011 107.1 no
C102 C101 H1011 106.9 no
H1012 C101 H1011 110.1 no
C101 C102 C103 110.8(2) yes
C101 C102 H1021 107.9 no
C103 C102 H1021 108.6 no
C101 C102 H1022 110.7 no
C103 C102 H1022 107.9 no
H1021 C102 H1022 110.9 no
C102 C103 C104 113.1(2) yes
C102 C103 H1032 109.1 no
C104 C103 H1032 111.4 no
C102 C103 H1031 106.6 no
C104 C103 H1031 108.0 no
H1032 C103 H1031 108.4 no
C103 C104 H1043 110.5 no
C103 C104 H1042 107.8 no
H1043 C104 H1042 110.1 no
C103 C104 H1041 111.3 no
H1043 C104 H1041 108.6 no
H1042 C104 H1041 108.6 no
N100 C111 C112 114.1(2) yes
N100 C111 H1111 107.5 no
C112 C111 H1111 108.1 no
N100 C111 H1112 106.4 no
C112 C111 H1112 110.5 no
H1111 C111 H1112 110.3 no
C111 C112 C113 111.3(2) yes
C111 C112 H1122 109.0 no
C113 C112 H1122 104.5 no
C111 C112 H1121 110.6 no
C113 C112 H1121 110.4 no
H1122 C112 H1121 110.9 no
C112 C113 C114 114.5(3) yes
C112 C113 H1132 109.3 no
C114 C113 H1132 109.0 no
C112 C113 H1131 107.8 no
C114 C113 H1131 109.5 no
H1132 C113 H1131 106.4 no
C113 C114 H1141 112.2 no
C113 C114 H1142 109.2 no
H1141 C114 H1142 109.5 no
C113 C114 H1143 109.6 no
H1141 C114 H1143 107.9 no
H1142 C114 H1143 108.4 no
N100 C121 C122 117.7(2) yes
N100 C121 H1212 104.8 no
C122 C121 H1212 107.4 no
N100 C121 H1211 106.4 no
C122 C121 H1211 109.5 no
H1212 C121 H1211 110.8 no
C121 C122 C123 118.0(3) yes
C121 C122 H1222 109.6 no
C123 C122 H1222 107.3 no
C121 C122 H1221 106.3 no
C123 C122 H1221 103.5 no
H1222 C122 H1221 112.1 no
C122 C123 C124 110.6(4) yes
C122 C123 H1231 105.9 no
C124 C123 H1231 108.4 no
C122 C123 H1232 109.5 no
C124 C123 H1232 112.5 no
H1231 C123 H1232 109.8 no
C123 C124 H1243 113.6 no
C123 C124 H1242 109.6 no
H1243 C124 H1242 111.9 no
C123 C124 H1241 106.4 no
H1243 C124 H1241 109.4 no
H1242 C124 H1241 105.5 no
N100 C131 C132 114.2(2) yes
N100 C131 H1312 108.2 no
C132 C131 H1312 105.6 no
N100 C131 H1311 110.8 no
C132 C131 H1311 109.0 no
H1312 C131 H1311 108.8 no
C131 C132 C133 111.9(2) yes
C131 C132 H1321 108.6 no
C133 C132 H1321 108.9 no
C131 C132 H1322 108.4 no
C133 C132 H1322 109.5 no
H1321 C132 H1322 109.6 no
C132 C133 C134 112.2(3) yes
C132 C133 H1332 105.4 no
C134 C133 H1332 110.0 no
C132 C133 H1331 110.9 no
C134 C133 H1331 107.8 no
H1332 C133 H1331 110.4 no
C133 C134 H1341 109.6 no
C133 C134 H1343 109.5 no
H1341 C134 H1343 110.4 no
C133 C134 H1342 106.3 no
H1341 C134 H1342 109.8 no
H1343 C134 H1342 111.1 no
C151 N150 C161 114.4(7) yes
C151 N150 C171 105.0(4) yes
C161 N150 C171 108.8(3) yes
C151 N150 C181 104.1(8) yes
C161 N150 C181 103.8(4) yes
C171 N150 C181 121.2(6) yes
N150 C151 C152 118.2(7) yes
N150 C151 H1511 107.3 no
C152 C151 H1511 109.0 no
N150 C151 H1512 105.4 no
C152 C151 H1512 107.6 no
H1511 C151 H1512 109.1 no
C254 C253 C252 109.2(8) yes
C254 C253 H2532 108.8 no
C252 C253 H2532 109.3 no
C254 C253 H2531 108.1 no
C252 C253 H2531 109.6 no
H2532 C253 H2531 111.7 no
C153 C154 H1541 106.7 no
C153 C154 H1543 104.5 no
H1541 C154 H1543 110.5 no
C153 C154 H1542 106.5 no
H1541 C154 H1542 112.4 no
H1543 C154 H1542 115.4 no
N150 C161 C162 115.4(2) yes
N150 C161 H1611 104.8 no
C162 C161 H1611 107.6 no
N150 C161 H1612 107.5 no
C162 C161 H1612 111.6 no
H1611 C161 H1612 109.7 no
C161 C162 C163 110.4(3) yes
C161 C162 H1621 109.6 no
C163 C162 H1621 107.0 no
C161 C162 H1622 107.2 no
C163 C162 H1622 113.1 no
H1621 C162 H1622 109.6 no
C162 C163 C164 113.3(3) yes
C162 C163 H1632 107.5 no
C164 C163 H1632 110.3 no
C162 C163 H1631 108.3 no
C164 C163 H1631 107.5 no
H1632 C163 H1631 109.9 no
C163 C164 H1643 110.1 no
C163 C164 H1642 108.4 no
H1643 C164 H1642 109.5 no
C163 C164 H1641 109.5 no
H1643 C164 H1641 109.4 no
H1642 C164 H1641 109.8 no
N150 C171 C172 116.3(3) yes
N150 C171 H1711 107.6 no
C172 C171 H1711 109.9 no
N150 C171 H1712 107.2 no
C172 C171 H1712 106.6 no
H1711 C171 H1712 108.9 no
C171 C172 C173 111.6(3) yes
C171 C172 H1722 109.8 no
C173 C172 H1722 106.7 no
C171 C172 H1721 110.0 no
C173 C172 H1721 110.7 no
H1722 C172 H1721 107.9 no
C172 C173 C174 113.0(3) yes
C172 C173 H1732 107.6 no
C174 C173 H1732 106.7 no
C172 C173 H1731 110.7 no
C174 C173 H1731 108.6 no
H1732 C173 H1731 110.1 no
C173 C174 H1741 111.6 no
C173 C174 H1742 109.9 no
H1741 C174 H1742 108.1 no
C173 C174 H1743 108.5 no
H1741 C174 H1743 108.5 no
H1742 C174 H1743 110.3 no
N150 C181 C182 113.7(6) yes
N150 C181 H1812 109.5 no
C182 C181 H1812 109.3 no
N150 C181 H1811 107.1 no
C182 C181 H1811 108.0 no
H1812 C181 H1811 109.1 no
C281 C282 C283 113.1(6) yes
C281 C282 H2822 106.7 no
C283 C282 H2822 107.2 no
C281 C282 H2821 107.9 no
C283 C282 H2821 109.3 no
H2822 C282 H2821 112.7 no
C7 O7 H71 106.4 no
C8 O8 H81 109.1 no
C13 O13 H131 112.3 no
C14 O14 H141 112.0 no
C1 O1 H11 113.1 no
C2 O2 H21 109.1 no
C57 O57 H571 113.0 no
C58 O58 H581 106.1 no
C52 O52 H521 112.0 no
C51 O51 H511 108.6 no
C63 O63 H631 112.9 no
C64 O64 H641 109.5 no
C183 C184 H1841 110.6 no
C183 C184 H1843 108.9 no
H1841 C184 H1843 108.7 no
C183 C184 H1842 109.5 no
H1841 C184 H1842 111.5 no
H1843 C184 H1842 107.5 no
C181 C182 C183 112.8(7) yes
C181 C182 H1821 107.1 no
C183 C182 H1821 107.7 no
C181 C182 H1822 109.8 no
C183 C182 H1822 109.7 no
H1821 C182 H1822 109.7 no
C151 C152 C153 111.3(7) yes
C151 C152 H1522 112.0 no
C153 C152 H1522 107.9 no
C151 C152 H1521 105.0 no
C153 C152 H1521 108.1 no
H1522 C152 H1521 112.6 no
N150 C251 C252 110.8(6) yes
N150 C251 H2511 107.1 no
C252 C251 H2511 105.4 no
N150 C251 H2512 112.0 no
C252 C251 H2512 110.5 no
H2511 C251 H2512 110.7 no
C154 C153 C152 111.6(7) yes
C154 C153 H1532 113.2 no
C152 C153 H1532 108.1 no
C154 C153 H1531 110.1 no
C152 C153 H1531 110.1 no
H1532 C153 H1531 103.4 no
C253 C254 H2541 109.9 no
C253 C254 H2543 111.8 no
H2541 C254 H2543 106.9 no
C253 C254 H2542 111.1 no
H2541 C254 H2542 108.9 no
H2543 C254 H2542 108.0 no
C282 C281 N150 118.5(7) yes
C282 C281 H2811 110.1 no
N150 C281 H2811 106.7 no
C282 C281 H2812 107.6 no
N150 C281 H2812 105.4 no
H2811 C281 H2812 108.1 no
C184 C183 C182 113.1(6) yes
C184 C183 H1832 109.9 no
C182 C183 H1832 105.1 no
C184 C183 H1831 110.9 no
C182 C183 H1831 107.3 no
H1832 C183 H1831 110.5 no
C283 C284 H2841 109.2 no
C283 C284 H2843 111.2 no
H2841 C284 H2843 110.2 no
C283 C284 H2842 107.4 no
H2841 C284 H2842 110.1 no
H2843 C284 H2842 108.7 no
C284 C283 C282 111.2(6) yes
C284 C283 H2831 109.0 no
C282 C283 H2831 110.4 no
C284 C283 H2832 109.1 no
C282 C283 H2832 107.8 no
H2831 C283 H2832 109.3 no
C253 C252 C251 108.0(5) yes
C253 C252 H2522 112.4 no
C251 C252 H2522 111.4 no
C253 C252 H2521 109.9 no
C251 C252 H2521 108.0 no
H2522 C252 H2521 107.1 no

loop_
_geom_bond_atom_site_label_1
_geom_bond_atom_site_label_2
_geom_bond_distance
_geom_bond_publ_flag
C1 C2 1.403(3) yes
C1 C6 1.369(3) yes
C1 O1 1.369(2) yes
C2 C3 1.370(3) yes
C2 O2 1.364(2) yes
C3 C4 1.407(3) yes
C3 H31 0.931 no
C4 C5 1.412(3) yes
C4 C11 1.467(3) yes
C5 C6 1.422(3) yes
C5 C16 1.454(3) yes
C6 H61 0.933 no
C7 C8 1.404(3) yes
C7 C12 1.386(3) yes
C7 O7 1.362(3) yes
C8 C9 1.369(3) yes
C8 O8 1.367(2) yes
C9 C10 1.418(3) yes
C9 H91 0.913 no
C10 C11 1.403(3) yes
C10 C17 1.460(3) yes
C11 C12 1.403(3) yes
C12 H121 0.942 no
C13 C14 1.409(3) yes
C13 C18 1.380(3) yes
C13 O13 1.368(2) yes
C14 C15 1.367(3) yes
C14 O14 1.364(2) yes
C15 C16 1.414(3) yes
C15 H151 0.921 no
C16 C17 1.412(3) yes
C17 C18 1.415(3) yes
C18 H181 0.931 no
C51 C52 1.413(3) yes
C51 C56 1.374(3) yes
C51 O51 1.366(2) yes
C52 C53 1.372(3) yes
C52 O52 1.360(2) yes
C53 C54 1.407(3) yes
C53 H531 0.957 no
C54 C55 1.406(3) yes
C54 C61 1.468(2) yes
C55 C56 1.416(2) yes
C55 C66 1.452(3) yes
C56 H561 0.946 no
C57 C58 1.397(3) yes
C57 C62 1.382(3) yes
C57 O57 1.367(3) yes
C58 C59 1.363(3) yes
C58 O58 1.363(3) yes
C59 C60 1.410(3) yes
C59 H591 0.958 no
C60 C61 1.406(3) yes
C60 C67 1.462(3) yes
C61 C62 1.409(3) yes
C62 H621 0.925 no
C63 C64 1.404(3) yes
C63 C68 1.380(3) yes
C63 O63 1.370(2) yes
C64 C65 1.373(3) yes
C64 O64 1.369(3) yes
C65 C66 1.413(3) yes
C65 H651 0.954 no
C66 C67 1.415(2) yes
C67 C68 1.405(3) yes
C68 H681 0.908 no
N100 C101 1.518(3) yes
N100 C111 1.517(3) yes
N100 C121 1.529(3) yes
N100 C131 1.527(3) yes
C101 C102 1.517(4) yes
C101 H1012 0.992 no
C101 H1011 0.998 no
C102 C103 1.526(4) yes
C102 H1021 0.992 no
C102 H1022 0.975 no
C103 C104 1.512(4) yes
C103 H1032 0.967 no
C103 H1031 0.999 no
C104 H1043 0.984 no
C104 H1042 0.962 no
C104 H1041 0.932 no
C111 C112 1.523(3) yes
C111 H1111 0.977 no
C111 H1112 0.958 no
C112 C113 1.513(4) yes
C112 H1122 0.991 no
C112 H1121 1.023 no
C113 C114 1.498(4) yes
C113 H1132 1.026 no
C113 H1131 0.950 no
C114 H1141 0.951 no
C114 H1142 0.963 no
C114 H1143 1.004 no
C121 C122 1.522(4) yes
C121 H1212 0.985 no
C121 H1211 0.964 no
C122 C123 1.493(5) yes
C122 H1222 0.991 no
C122 H1221 1.024 no
C123 C124 1.544(6) yes
C123 H1231 1.032 no
C123 H1232 0.995 no
C124 H1243 0.990 no
C124 H1242 0.945 no
C124 H1241 0.977 no
C131 C132 1.510(4) yes
C131 H1312 0.966 no
C131 H1311 0.995 no
C132 C133 1.516(4) yes
C132 H1321 0.993 no
C132 H1322 1.005 no
C133 C134 1.517(5) yes
C133 H1332 0.990 no
C133 H1331 1.008 no
C134 H1341 0.977 no
C134 H1343 0.967 no
C134 H1342 0.961 no
N150 C151 1.553(8) yes
N150 C161 1.535(4) yes
N150 C171 1.505(5) yes
N150 C181 1.503(7) yes
C151 C152 1.552(9) yes
C151 H1511 0.961 no
C151 H1512 0.995 no
C253 C254 1.524(9) yes
C253 C252 1.537(8) yes
C253 H2532 0.979 no
C253 H2531 0.933 no
C154 C153 1.539(9) yes
C154 H1541 0.975 no
C154 H1543 0.964 no
C154 H1542 0.925 no
C161 C162 1.529(5) yes
C161 H1611 1.002 no
C161 H1612 0.972 no
C162 C163 1.514(4) yes
C162 H1621 0.984 no
C162 H1622 0.981 no
C163 C164 1.509(6) yes
C163 H1632 0.969 no
C163 H1631 1.012 no
C164 H1643 0.967 no
C164 H1642 0.965 no
C164 H1641 0.963 no
C171 C172 1.524(6) yes
C171 H1711 0.975 no
C171 H1712 0.970 no
C172 C173 1.520(6) yes
C172 H1722 0.986 no
C172 H1721 0.999 no
C173 C174 1.518(6) yes
C173 H1732 0.982 no
C173 H1731 0.993 no
C174 H1741 1.020 no
C174 H1742 0.943 no
C174 H1743 0.991 no
C181 C182 1.520(8) yes
C181 H1812 0.942 no
C181 H1811 1.024 no
C282 C281 1.543(8) yes
C282 C283 1.561(8) yes
C282 H2822 0.932 no
C282 H2821 0.972 no
O7 H71 0.806 no
O8 H81 0.828 no
O13 H131 0.840 no
O14 H141 0.823 no
O1 H11 0.831 no
O2 H21 0.839 no
O57 H571 0.832 no
O58 H581 0.820 no
O52 H521 0.841 no
O51 H511 0.817 no
O63 H631 0.831 no
O64 H641 0.847 no
C184 C183 1.527(8) yes
C184 H1841 0.945 no
C184 H1843 0.993 no
C184 H1842 0.930 no
C182 C183 1.494(8) yes
C182 H1821 1.031 no
C182 H1822 0.975 no
C152 C153 1.513(8) yes
C152 H1522 0.901 no
C152 H1521 1.002 no
C251 C252 1.518(9) yes
C251 H2511 0.990 no
C251 H2512 0.929 no
C153 H1532 1.004 no
C153 H1531 1.031 no
C254 H2541 0.985 no
C254 H2543 0.984 no
C254 H2542 0.957 no
C281 H2811 0.954 no
C281 H2812 1.008 no
C183 H1832 1.001 no
C183 H1831 0.947 no
C284 C283 1.523(8) yes
C284 H2841 0.944 no
C284 H2843 0.937 no
C284 H2842 0.971 no
C283 H2831 0.988 no
C283 H2832 0.984 no
C252 H2522 0.994 no
C252 H2521 0.992 no

loop_
_geom_hbond_atom_site_label_D
_geom_hbond_atom_site_label_H
_geom_hbond_atom_site_label_A
_geom_hbond_site_symmetry_A
_geom_hbond_angle_DHA
_geom_hbond_distance_DH
_geom_hbond_distance_HA
_geom_hbond_distance_DA
_geom_hbond_publ_flag
C113 H1132 O51 2_555 139.5(2) 1.026 2.564 3.409(6) yes
C121 H1212 O57 1_655 165.94(18) 0.985 2.508 3.471(6) yes
O8 H81 O64 1_556 137.34(13) 0.828 2.108 2.774(6) yes
O52 H521 O58 1_655 132.36(13) 0.841 1.970 2.612(6) yes
O14 H141 O52 . 141.34(12) 0.823 2.103 2.793(6) yes
O2 H21 O8 1_655 133.81(13) 0.839 2.044 2.694(6) yes
O58 H581 O14 1_455 124.72(13) 0.820 2.116 2.670(6) yes
O64 H641 O2 1_454 137.06(12) 0.847 1.927 2.612(6) yes
